data_1504426
loop_
_publ_author_name
'Nagata, Yuuya'
'Chujo, Yoshiki'

_publ_section_title
;
 Synthesis of Methyl-Substituted Main-Chain-Type Organoboron Quinolate
 Polymers and Their Emission Color Tuning
;
_journal_issue 8
_journal_name_full Macromolecules
_journal_page_first 2809
_journal_paper_doi 10.1021/ma7025918
_journal_volume 41
_journal_year 2008
_chemical_formula_sum 'C21 H14 B I2 N O'
_chemical_formula_weight 560.94
_chemical_name_systematic
; 
 ? 
;
_space_group_IT_number 2
_symmetry_cell_setting triclinic
_symmetry_space_group_name_Hall '-P 1'
_symmetry_space_group_name_H-M 'P -1'
_atom_sites_solution_hydrogens geom
_atom_sites_solution_primary direct
_atom_sites_solution_secondary difmap
_audit_creation_method SHELXL-97
_cell_angle_alpha 99.561(17)
_cell_angle_beta 90.613(17)
_cell_angle_gamma 110.05(2)
_cell_formula_units_Z 4
_cell_length_a 10.152(3)
_cell_length_b 11.566(6)
_cell_length_c 17.265(7)
_cell_measurement_temperature 123(2)
_cell_volume 1872.9(14)
_computing_cell_refinement PROCESS-AUTO
_computing_data_collection PROCESS-AUTO
_computing_data_reduction 'Yadokari-XG (Wakita, 2000)'
_computing_molecular_graphics 'Yadokari-XG (Wakita, 2000)'
_computing_publication_material 'Yadokari-XG (Wakita, 2000)'
_computing_structure_refinement 'SHELXL-97 (Sheldrick, 1997)'
_computing_structure_solution 'SHELXS-97 (Sheldrick, 1990)'
_diffrn_ambient_temperature 123(2)
_diffrn_measured_fraction_theta_full 0.973
_diffrn_measured_fraction_theta_max 0.973
_diffrn_radiation_monochromator graphite
_diffrn_radiation_source 'fine-focus sealed tube'
_diffrn_radiation_type MoK\a
_diffrn_radiation_wavelength 0.71075
_diffrn_reflns_av_R_equivalents 0.0706
_diffrn_reflns_av_sigmaI/netI 0.0572
_diffrn_reflns_limit_h_max 13
_diffrn_reflns_limit_h_min -13
_diffrn_reflns_limit_k_max 15
_diffrn_reflns_limit_k_min -15
_diffrn_reflns_limit_l_max 22
_diffrn_reflns_limit_l_min -22
_diffrn_reflns_number 16391
_diffrn_reflns_theta_full 27.48
_diffrn_reflns_theta_max 27.48
_diffrn_reflns_theta_min 3.10
_exptl_absorpt_coefficient_mu 3.368
_exptl_absorpt_correction_T_max 0.7294
_exptl_absorpt_correction_T_min 0.2837
_exptl_absorpt_correction_type multi-scan
_exptl_absorpt_process_details
;
    Higashi, T. (1995). Program for Absorption Correction.
    Rigaku Corporation, Tokyo, Japan.
;
_exptl_crystal_density_diffrn 1.989
_exptl_crystal_density_method 'not measured'
_exptl_crystal_F_000 1064
_exptl_crystal_size_max 0.50
_exptl_crystal_size_mid 0.50
_exptl_crystal_size_min 0.10
_refine_diff_density_max 1.285
_refine_diff_density_min -1.980
_refine_diff_density_rms 0.295
_refine_ls_extinction_method none
_refine_ls_goodness_of_fit_ref 1.112
_refine_ls_hydrogen_treatment constr
_refine_ls_matrix_type full
_refine_ls_number_parameters 469
_refine_ls_number_reflns 8359
_refine_ls_number_restraints 0
_refine_ls_restrained_S_all 1.112
_refine_ls_R_factor_all 0.0540
_refine_ls_R_factor_gt 0.0503
_refine_ls_shift/su_max 0.001
_refine_ls_shift/su_mean 0.000
_refine_ls_structure_factor_coef Fsqd
_refine_ls_weighting_details 'calc w=1/[\s^2^(Fo^2^)+(0.1187P)^2^+4.8103P] where P=(Fo^2^+2Fc^2^)/3'
_refine_ls_weighting_scheme calc
_refine_ls_wR_factor_gt 0.1696
_refine_ls_wR_factor_ref 0.1771
_reflns_number_gt 7780
_reflns_number_total 8359
_reflns_threshold_expression >2\s(I)
_cod_data_source_file ma7025918-file001.cif
_cod_data_source_block 1
_cod_original_cell_volume 1872.8(13)
_cod_original_sg_symbol_Hall -p_1
_cod_original_sg_symbol_H-M p_-1
_cod_database_code 1504426

loop_
_symmetry_equiv_pos_as_xyz
'x, y, z'
'-x, -y, -z'

loop_
_atom_site_label
_atom_site_type_symbol
_atom_site_fract_x
_atom_site_fract_y
_atom_site_fract_z
_atom_site_U_iso_or_equiv
_atom_site_adp_type
_atom_site_occupancy
_atom_site_symmetry_multiplicity
_atom_site_calc_flag
_atom_site_refinement_flags
I1 I 0.20599(4) 0.05466(3) -0.01519(2) 0.02792(13) Uani 1 1 d .
I2 I 0.16301(4) 0.92667(3) 0.36022(2) 0.02447(13) Uani 1 1 d .
I3 I 0.64391(4) 0.08363(3) 0.43407(2) 0.02713(13) Uani 1 1 d .
I4 I 0.71432(4) 0.90204(3) 0.23424(2) 0.02530(13) Uani 1 1 d .
C5 C 0.2113(6) 0.1591(5) 0.0941(3) 0.0218(10) Uani 1 1 d .
C51 C 0.6973(7) 0.1396(6) -0.1313(4) 0.0324(13) Uani 1 1 d .
H1 H 0.6562 0.0864 -0.1799 0.039 Uiso 1 1 calc R
C52 C 0.3031(6) 0.7397(5) 0.3119(4) 0.0242(11) Uani 1 1 d .
H2 H 0.3701 0.8080 0.2938 0.029 Uiso 1 1 calc R
C53 C 0.1346(6) 0.1815(5) 0.2234(3) 0.0239(11) Uani 1 1 d .
H3 H 0.0771 0.1467 0.2627 0.029 Uiso 1 1 calc R
B1 B 0.2371(6) 0.3873(5) 0.3259(3) 0.0177(10) Uani 1 1 d .
O1 O 0.1358(4) 0.3100(4) 0.3780(2) 0.0207(7) Uani 1 1 d .
O2 O 0.6032(4) 0.2643(3) 0.0573(2) 0.0197(7) Uani 1 1 d .
C12 C 0.1055(6) 0.5400(5) 0.3668(3) 0.0227(10) Uani 1 1 d .
H4 H 0.0381 0.4734 0.3861 0.027 Uiso 1 1 calc R
C13 C 0.6287(5) 0.5274(5) 0.1068(3) 0.0200(10) Uani 1 1 d .
H5 H 0.5742 0.4775 0.0602 0.024 Uiso 1 1 calc R
N1 N 0.8552(4) 0.3554(4) 0.0788(3) 0.0192(8) Uani 1 1 d .
C15 C 0.6659(6) 0.1594(5) 0.3313(3) 0.0199(10) Uani 1 1 d .
N2 N 0.3865(4) 0.4008(4) 0.3691(3) 0.0183(8) Uani 1 1 d .
C17 C 0.7086(5) 0.4780(5) 0.1489(3) 0.0183(9) Uani 1 1 d .
C18 C 0.8143(5) 0.2863(5) 0.0066(3) 0.0188(10) Uani 1 1 d .
C19 C 0.5658(5) 0.2051(5) 0.2194(3) 0.0206(10) Uani 1 1 d .
H6 H 0.4850 0.1997 0.1887 0.025 Uiso 1 1 calc R
C20 C 0.2212(5) 0.5211(5) 0.3314(3) 0.0190(9) Uani 1 1 d .
C21 C 0.0876(6) 0.6542(5) 0.3740(3) 0.0217(10) Uani 1 1 d .
H7 H 0.0075 0.6654 0.3973 0.026 Uiso 1 1 calc R
C22 C 0.3013(5) 0.2839(5) 0.1075(3) 0.0211(10) Uani 1 1 d .
H8 H 0.3583 0.3178 0.0677 0.025 Uiso 1 1 calc R
C23 C 0.7926(6) 0.6770(5) 0.2390(3) 0.0217(10) Uani 1 1 d .
H9 H 0.8500 0.7288 0.2842 0.026 Uiso 1 1 calc R
C24 C 0.3052(6) 0.3566(5) 0.1800(4) 0.0237(11) Uani 1 1 d .
H10 H 0.3641 0.4422 0.1897 0.028 Uiso 1 1 calc R
C26 C 0.2237(5) 0.3065(5) 0.2401(3) 0.0171(9) Uani 1 1 d .
C27 C 0.1860(5) 0.7516(5) 0.3474(3) 0.0212(10) Uani 1 1 d .
C28 C 0.5209(6) 0.4521(5) 0.3547(4) 0.0238(11) Uani 1 1 d .
H11 H 0.5442 0.4933 0.3108 0.029 Uiso 1 1 calc R
C29 C 0.3532(6) 0.3357(5) 0.4297(3) 0.0208(10) Uani 1 1 d .
C30 C 0.1282(6) 0.1076(5) 0.1515(3) 0.0251(11) Uani 1 1 d .
H12 H 0.0677 0.0226 0.1413 0.030 Uiso 1 1 calc R
C31 C 0.8166(5) 0.2709(5) 0.2403(3) 0.0210(10) Uani 1 1 d .
H13 H 0.9083 0.3085 0.2241 0.025 Uiso 1 1 calc R
C32 C 0.7114(6) 0.7213(5) 0.1964(3) 0.0212(10) Uani 1 1 d .
C33 C 0.9930(5) 0.4190(5) 0.0968(4) 0.0227(10) Uani 1 1 d .
H14 H 1.0236 0.4700 0.1473 0.027 Uiso 1 1 calc R
C34 C 0.6283(6) 0.4456(5) 0.4038(4) 0.0254(11) Uani 1 1 d .
H15 H 0.7240 0.4851 0.3944 0.030 Uiso 1 1 calc R
C35 C 1.0501(6) 0.3383(6) -0.0288(4) 0.0277(12) Uani 1 1 d .
H16 H 1.1181 0.3312 -0.0649 0.033 Uiso 1 1 calc R
C37 C 0.6268(5) 0.6467(5) 0.1310(3) 0.0189(9) Uani 1 1 d .
H17 H 0.5682 0.6770 0.1031 0.023 Uiso 1 1 calc R
C38 C 0.7894(6) 0.5554(5) 0.2151(3) 0.0215(10) Uani 1 1 d .
H18 H 0.8444 0.5242 0.2450 0.026 Uiso 1 1 calc R
C39 C 0.9063(6) 0.2723(5) -0.0505(3) 0.0252(11) Uani 1 1 d .
B2 B 0.7118(6) 0.3414(5) 0.1228(4) 0.0187(11) Uani 1 1 d .
C41 C 0.6065(6) 0.1556(5) -0.0740(3) 0.0253(11) Uani 1 1 d .
H19 H 0.5076 0.1154 -0.0834 0.030 Uiso 1 1 calc R
C43 C 0.5475(6) 0.1511(5) 0.2864(3) 0.0219(10) Uani 1 1 d .
H20 H 0.4558 0.1093 0.3012 0.026 Uiso 1 1 calc R
C44 C 0.2059(5) 0.2833(5) 0.4322(3) 0.0186(9) Uani 1 1 d .
C45 C 0.5948(6) 0.3817(5) 0.4660(3) 0.0267(12) Uani 1 1 d .
H21 H 0.6675 0.3775 0.4993 0.032 Uiso 1 1 calc R
C46 C 0.8016(6) 0.2202(5) 0.3087(3) 0.0242(11) Uani 1 1 d .
H22 H 0.8822 0.2265 0.3399 0.029 Uiso 1 1 calc R
C47 C 1.0920(6) 0.4114(6) 0.0427(4) 0.0280(12) Uani 1 1 d .
H23 H 1.1889 0.4578 0.0562 0.034 Uiso 1 1 calc R
C48 C 0.4525(6) 0.3225(5) 0.4802(3) 0.0253(11) Uani 1 1 d .
C49 C 0.6651(6) 0.2313(5) -0.0040(3) 0.0211(10) Uani 1 1 d .
C50 C 0.2520(7) 0.2001(6) 0.5434(3) 0.0290(12) Uani 1 1 d .
H24 H 0.2173 0.1532 0.5838 0.035 Uiso 1 1 calc R
C54 C 0.3947(7) 0.2510(5) 0.5397(3) 0.0291(13) Uani 1 1 d .
H25 H 0.4558 0.2388 0.5770 0.035 Uiso 1 1 calc R
C55 C 0.3190(6) 0.6232(5) 0.3039(3) 0.0217(10) Uani 1 1 d .
H26 H 0.3981 0.6122 0.2792 0.026 Uiso 1 1 calc R
C56 C 0.1540(7) 0.2138(5) 0.4905(3) 0.0266(11) Uani 1 1 d .
H27 H 0.0557 0.1766 0.4946 0.032 Uiso 1 1 calc R
C57 C 0.7010(5) 0.2680(5) 0.1949(3) 0.0178(9) Uani 1 1 d .
C58 C 0.8423(7) 0.1946(6) -0.1234(4) 0.0324(13) Uani 1 1 d .
H28 H 0.8976 0.1808 -0.1656 0.039 Uiso 1 1 calc R

loop_
_atom_site_aniso_label
_atom_site_aniso_U_11
_atom_site_aniso_U_22
_atom_site_aniso_U_33
_atom_site_aniso_U_23
_atom_site_aniso_U_13
_atom_site_aniso_U_12
I1 0.0336(2) 0.0257(2) 0.0201(2) -0.00016(15) 0.00385(15) 0.00677(16)
I2 0.0275(2) 0.0173(2) 0.0295(2) 0.00414(15) 0.00157(15) 0.00899(15)
I3 0.0453(2) 0.0236(2) 0.0189(2) 0.00806(15) 0.00439(15) 0.01812(17)
I4 0.0381(2) 0.0186(2) 0.0214(2) 0.00119(14) 0.00103(15) 0.01405(16)
C5 0.023(2) 0.027(3) 0.018(2) 0.008(2) 0.0014(19) 0.011(2)
C51 0.049(4) 0.030(3) 0.019(3) 0.002(2) 0.001(2) 0.015(3)
C52 0.021(2) 0.018(2) 0.034(3) 0.009(2) 0.003(2) 0.0048(19)
C53 0.027(3) 0.019(2) 0.025(3) 0.004(2) -0.002(2) 0.007(2)
B1 0.018(2) 0.019(3) 0.017(2) 0.000(2) -0.0027(19) 0.009(2)
O1 0.0199(16) 0.0246(19) 0.0191(18) 0.0040(15) -0.0002(14) 0.0095(15)
O2 0.0184(16) 0.0203(18) 0.0210(18) 0.0031(14) -0.0008(13) 0.0081(14)
C12 0.021(2) 0.019(2) 0.028(3) 0.002(2) 0.002(2) 0.007(2)
C13 0.017(2) 0.023(2) 0.019(2) 0.0038(19) 0.0011(18) 0.0055(19)
N1 0.0171(19) 0.017(2) 0.024(2) 0.0080(17) 0.0027(16) 0.0038(16)
C15 0.030(3) 0.014(2) 0.018(2) 0.0054(18) 0.0016(19) 0.0090(19)
N2 0.0189(19) 0.0151(19) 0.020(2) 0.0013(16) -0.0031(16) 0.0059(16)
C17 0.019(2) 0.017(2) 0.020(2) 0.0064(19) 0.0006(18) 0.0058(18)
C18 0.022(2) 0.016(2) 0.021(2) 0.0075(19) 0.0023(19) 0.0068(18)
C19 0.019(2) 0.021(2) 0.022(2) 0.006(2) -0.0026(18) 0.0053(19)
C20 0.016(2) 0.021(2) 0.019(2) 0.0052(19) -0.0036(17) 0.0043(18)
C21 0.025(2) 0.016(2) 0.025(3) 0.001(2) 0.002(2) 0.010(2)
C22 0.023(2) 0.022(2) 0.018(2) 0.008(2) 0.0046(18) 0.005(2)
C23 0.027(2) 0.018(2) 0.021(2) 0.0047(19) 0.0023(19) 0.008(2)
C24 0.022(2) 0.018(2) 0.029(3) 0.004(2) -0.001(2) 0.004(2)
C26 0.022(2) 0.021(2) 0.010(2) -0.0028(17) -0.0041(17) 0.0120(19)
C27 0.022(2) 0.017(2) 0.024(3) 0.0003(19) -0.0060(19) 0.0072(19)
C28 0.021(2) 0.019(2) 0.029(3) -0.001(2) -0.004(2) 0.0064(19)
C29 0.028(3) 0.018(2) 0.016(2) -0.0020(18) -0.0042(19) 0.010(2)
C30 0.030(3) 0.017(2) 0.023(3) 0.002(2) 0.001(2) 0.001(2)
C31 0.019(2) 0.021(2) 0.024(3) 0.005(2) 0.0011(19) 0.0068(19)
C32 0.024(2) 0.016(2) 0.023(3) 0.0026(19) 0.004(2) 0.0072(19)
C33 0.018(2) 0.020(2) 0.031(3) 0.012(2) 0.004(2) 0.0045(19)
C34 0.023(2) 0.019(2) 0.029(3) -0.008(2) -0.007(2) 0.007(2)
C35 0.030(3) 0.027(3) 0.036(3) 0.020(2) 0.014(2) 0.016(2)
C37 0.019(2) 0.017(2) 0.022(2) 0.0076(19) 0.0011(18) 0.0060(18)
C38 0.027(2) 0.024(3) 0.017(2) 0.006(2) 0.0006(19) 0.012(2)
C39 0.033(3) 0.024(3) 0.025(3) 0.009(2) 0.006(2) 0.016(2)
B2 0.014(2) 0.013(2) 0.029(3) 0.009(2) -0.001(2) 0.0027(19)
C41 0.031(3) 0.021(2) 0.022(3) -0.002(2) -0.001(2) 0.010(2)
C43 0.022(2) 0.019(2) 0.026(3) 0.007(2) 0.0023(19) 0.0075(19)
C44 0.025(2) 0.017(2) 0.017(2) 0.0038(18) 0.0038(18) 0.0097(19)
C45 0.032(3) 0.024(3) 0.025(3) -0.010(2) -0.014(2) 0.017(2)
C46 0.024(2) 0.022(3) 0.029(3) 0.006(2) -0.007(2) 0.011(2)
C47 0.017(2) 0.028(3) 0.046(4) 0.022(3) 0.007(2) 0.010(2)
C48 0.035(3) 0.021(3) 0.022(3) -0.004(2) -0.010(2) 0.017(2)
C49 0.023(2) 0.019(2) 0.023(3) 0.008(2) 0.0007(19) 0.008(2)
C50 0.050(3) 0.022(3) 0.019(3) 0.003(2) 0.004(2) 0.019(3)
C54 0.051(4) 0.023(3) 0.019(3) -0.001(2) -0.010(2) 0.023(3)
C55 0.023(2) 0.021(3) 0.021(2) 0.002(2) 0.0025(19) 0.008(2)
C56 0.040(3) 0.021(3) 0.023(3) 0.007(2) 0.002(2) 0.014(2)
C57 0.020(2) 0.013(2) 0.022(2) 0.0036(18) 0.0024(18) 0.0073(18)
C58 0.046(3) 0.034(3) 0.024(3) 0.004(2) 0.011(2) 0.023(3)

loop_
_atom_type_symbol
_atom_type_description
_atom_type_scat_dispersion_real
_atom_type_scat_dispersion_imag
_atom_type_scat_source
C C 0.0033 0.0016 'International Tables Vol C Tables 4.2.6.8 and 6.1.1.4'
H H 0.0000 0.0000 'International Tables Vol C Tables 4.2.6.8 and 6.1.1.4'
B B 0.0013 0.0007 'International Tables Vol C Tables 4.2.6.8 and 6.1.1.4'
N N 0.0061 0.0033 'International Tables Vol C Tables 4.2.6.8 and 6.1.1.4'
O O 0.0106 0.0060 'International Tables Vol C Tables 4.2.6.8 and 6.1.1.4'
I I -0.4742 1.8119 'International Tables Vol C Tables 4.2.6.8 and 6.1.1.4'

loop_
_geom_angle_atom_site_label_1
_geom_angle_atom_site_label_2
_geom_angle_atom_site_label_3
_geom_angle
C30 C5 C22 121.7(5)
C30 C5 I1 121.1(4)
C22 C5 I1 117.1(4)
C58 C51 C41 125.6(6)
C27 C52 C55 117.2(5)
C30 C53 C26 121.7(5)
O1 B1 C26 109.8(4)
O1 B1 C20 110.4(4)
C26 B1 C20 116.9(4)
O1 B1 N2 99.9(4)
C26 B1 N2 107.7(4)
C20 B1 N2 110.7(4)
C44 O1 B1 110.1(4)
C49 O2 B2 109.6(4)
C21 C12 C20 120.9(5)
C37 C13 C17 121.8(5)
C18 N1 C33 118.4(5)
C18 N1 B2 105.6(4)
C33 N1 B2 136.0(5)
C43 C15 C46 120.5(5)
C43 C15 I3 120.1(4)
C46 C15 I3 119.4(4)
C28 N2 C29 119.5(5)
C28 N2 B1 134.4(5)
C29 N2 B1 106.0(4)
C38 C17 C13 117.1(5)
C38 C17 B2 120.0(4)
C13 C17 B2 122.9(5)
N1 C18 C39 124.1(5)
N1 C18 C49 111.0(5)
C39 C18 C49 124.9(5)
C43 C19 C57 122.5(5)
C12 C20 C55 117.5(5)
C12 C20 B1 118.5(5)
C55 C20 B1 123.9(5)
C27 C21 C12 119.8(5)
C24 C22 C5 118.3(5)
C32 C23 C38 119.0(5)
C22 C24 C26 121.4(5)
C53 C26 C24 118.0(5)
C53 C26 B1 120.6(5)
C24 C26 B1 121.3(5)
C21 C27 C52 122.5(5)
C21 C27 I2 120.4(4)
C52 C27 I2 117.2(4)
N2 C28 C34 120.4(6)
N2 C29 C48 123.8(5)
N2 C29 C44 110.5(4)
C48 C29 C44 125.7(5)
C53 C30 C5 119.0(5)
C46 C31 C57 121.8(5)
C23 C32 C37 121.1(5)
C23 C32 I4 118.5(4)
C37 C32 I4 120.5(4)
N1 C33 C47 121.2(6)
C45 C34 C28 120.0(5)
C47 C35 C39 120.6(5)
C32 C37 C13 119.0(5)
C17 C38 C23 122.0(5)
C18 C39 C35 115.8(5)
C18 C39 C58 115.6(5)
C35 C39 C58 128.6(6)
O2 B2 C17 113.0(4)
O2 B2 C57 110.6(4)
C17 B2 C57 113.0(5)
O2 B2 N1 100.8(4)
C17 B2 N1 106.8(4)
C57 B2 N1 112.0(4)
C49 C41 C51 117.4(6)
C19 C43 C15 118.7(5)
O1 C44 C56 128.5(5)
O1 C44 C29 113.5(5)
C56 C44 C29 118.0(5)
C34 C45 C48 120.2(5)
C31 C46 C15 119.5(5)
C35 C47 C33 120.0(5)
C29 C48 C45 116.0(6)
C29 C48 C54 114.6(6)
C45 C48 C54 129.4(5)
O2 C49 C41 129.0(5)
O2 C49 C18 112.6(5)
C41 C49 C18 118.3(5)
C54 C50 C56 123.4(6)
C50 C54 C48 120.6(5)
C52 C55 C20 122.1(5)
C44 C56 C50 117.8(6)
C31 C57 C19 116.9(5)
C31 C57 B2 124.1(5)
C19 C57 B2 118.8(4)
C51 C58 C39 118.2(6)

loop_
_geom_bond_atom_site_label_1
_geom_bond_atom_site_label_2
_geom_bond_distance
I1 C5 2.053(6)
I2 C27 2.093(5)
I3 C15 2.087(5)
I4 C32 2.074(5)
C5 C30 1.385(8)
C5 C22 1.397(8)
C51 C58 1.384(10)
C51 C41 1.392(9)
C52 C27 1.381(8)
C52 C55 1.396(8)
C53 C30 1.372(8)
C53 C26 1.396(7)
B1 O1 1.524(7)
B1 C26 1.591(7)
B1 C20 1.598(8)
B1 N2 1.629(6)
O1 C44 1.307(6)
O2 C49 1.307(7)
O2 B2 1.501(7)
C12 C21 1.379(7)
C12 C20 1.396(7)
C13 C37 1.380(7)
C13 C17 1.398(7)
N1 C18 1.340(7)
N1 C33 1.343(7)
N1 B2 1.621(7)
C15 C43 1.390(7)
C15 C46 1.408(8)
N2 C28 1.334(7)
N2 C29 1.367(7)
C17 C38 1.385(7)
C17 B2 1.581(7)
C18 C39 1.393(8)
C18 C49 1.424(7)
C19 C43 1.389(8)
C19 C57 1.422(7)
C20 C55 1.414(8)
C21 C27 1.374(8)
C22 C24 1.379(8)
C23 C32 1.373(8)
C23 C38 1.388(7)
C24 C26 1.410(8)
C28 C34 1.405(8)
C29 C48 1.389(7)
C29 C44 1.412(7)
C31 C46 1.391(8)
C31 C57 1.392(7)
C32 C37 1.379(7)
C33 C47 1.394(8)
C34 C45 1.383(9)
C35 C47 1.347(10)
C35 C39 1.408(9)
C39 C58 1.421(9)
B2 C57 1.603(8)
C41 C49 1.362(8)
C44 C56 1.389(8)
C45 C48 1.414(9)
C48 C54 1.430(9)
C50 C54 1.371(10)
C50 C56 1.409(8)
